data_4004001
loop_
_publ_author_name
'Laing, Craig C.'
'Shen, Jiahong'
'Chica, Daniel G.'
'Cuthriell, Shelby A.'
'Schaller, Richard D.'
'Wolverton, Chris'
'Kanatzidis, Mercouri G.'

_publ_section_title
;
 Photoluminescent Re6Q8I2 (Q = S, Se) Semiconducting Cluster Compounds
;
_journal_name_full 'Chemistry of Materials'
_journal_paper_doi 10.1021/acs.chemmater.1c01696
_journal_year 2021
_chemical_formula_moiety '0.5(I4 Re12 Se16)'
_chemical_formula_sum 'I2 Re6 Se8'
_chemical_formula_weight 2002.68
_space_group_crystal_system monoclinic
_space_group_IT_number 14
_space_group_name_Hall '-P 2yn'
_space_group_name_H-M_alt 'P 1 21/n 1'
_atom_sites_solution_primary dual
_audit_creation_date 2021-05-05
_audit_creation_method
;
Olex2 1.2
(compiled 2018.05.29 svn.r3508 for OlexSys, GUI svn.r5506)
;
_cell_angle_alpha 90
_cell_angle_beta 99.63(3)
_cell_angle_gamma 90
_cell_formula_units_Z 2
_cell_length_a 6.5735(13)
_cell_length_b 12.029(2)
_cell_length_c 10.402(2)
_cell_measurement_reflns_used 12470
_cell_measurement_temperature 293
_cell_measurement_theta_max 32.08
_cell_measurement_theta_min 2.06
_cell_volume 810.9(3)
_computing_molecular_graphics 'Olex2 (Dolomanov et al., 2009)'
_computing_publication_material 'Olex2 (Dolomanov et al., 2009)'
_computing_structure_refinement 'ShelXL (Sheldrick, 2015)'
_computing_structure_solution 'ShelXT (Sheldrick, 2015)'
_diffrn_ambient_temperature 293
_diffrn_detector 'Pilatus300K CdTe'
_diffrn_detector_area_resol_mean 5.81
_diffrn_measured_fraction_theta_full 0.987
_diffrn_measured_fraction_theta_max 0.992
_diffrn_measurement_device 'Eulerian 4-circle diffractometer'
_diffrn_measurement_device_type 'STOE STADIVARI'
_diffrn_measurement_method 'rotation method, \w scans'
_diffrn_radiation_monochromator 'Graded multilayer mirror'
_diffrn_radiation_polarisn_norm 180
_diffrn_radiation_probe x-ray
_diffrn_radiation_type AgK\a
_diffrn_radiation_wavelength 0.56083
_diffrn_reflns_av_R_equivalents 0.0437
_diffrn_reflns_av_unetI/netI 0.0661
_diffrn_reflns_Laue_measured_fraction_full 0.987
_diffrn_reflns_Laue_measured_fraction_max 0.992
_diffrn_reflns_limit_h_max 10
_diffrn_reflns_limit_h_min -9
_diffrn_reflns_limit_k_max 18
_diffrn_reflns_limit_k_min -19
_diffrn_reflns_limit_l_max 16
_diffrn_reflns_limit_l_min -16
_diffrn_reflns_number 9869
_diffrn_reflns_point_group_measured_fraction_full 0.987
_diffrn_reflns_point_group_measured_fraction_max 0.992
_diffrn_reflns_theta_full 19.664
_diffrn_reflns_theta_max 26.499
_diffrn_reflns_theta_min 2.672
_diffrn_source 'Axo Ag'
_diffrn_source_current 0.680
_diffrn_source_power 0.044
_diffrn_source_voltage 65
_exptl_absorpt_coefficient_mu 35.501
_exptl_absorpt_correction_T_max 0.6859
_exptl_absorpt_correction_T_min 0.1672
_exptl_absorpt_correction_type numerical
_exptl_absorpt_process_details
;
STOE X-Red32, absorption correction by Gaussian integration, analogous to
P. Coppens, "The Evaluation of Absorption and Extinction in Single-Crystal
Structure Analysis", published in: F. R. Ahmed (Editor), "Crystallographic
Computing", Munksgaard, Copenhagen (1970), 255 - 270. Afterwards scaling of
reflection intensities was performed within STOE LANA. J. Koziskova, F. Hahn,
J. Richter, J. Kozisek, Acta Chimica Slovaca, vol. 9, no. 2, 2016, pp. 136-140.
;
_exptl_crystal_colour black
_exptl_crystal_colour_primary black
_exptl_crystal_density_diffrn 8.202
_exptl_crystal_description needle
_exptl_crystal_F_000 1656
_exptl_crystal_preparation 'Grown in a NaI salt flux'
_exptl_crystal_recrystallization_method 'Grown in a NaI salt flux'
_exptl_crystal_size_max 0.035
_exptl_crystal_size_mid 0.012
_exptl_crystal_size_min 0.011
_refine_diff_density_max 4.285
_refine_diff_density_min -4.033
_refine_diff_density_rms 0.868
_refine_ls_extinction_method none
_refine_ls_goodness_of_fit_ref 1.101
_refine_ls_hydrogen_treatment undef
_refine_ls_matrix_type full
_refine_ls_number_parameters 73
_refine_ls_number_reflns 3400
_refine_ls_number_restraints 0
_refine_ls_restrained_S_all 1.101
_refine_ls_R_factor_all 0.0802
_refine_ls_R_factor_gt 0.0458
_refine_ls_shift/su_max 0.001
_refine_ls_shift/su_mean 0.000
_refine_ls_structure_factor_coef Fsqd
_refine_ls_weighting_details 'w=1/[\s^2^(Fo^2^)+(0.0308P)^2^+53.1308P] where P=(Fo^2^+2Fc^2^)/3'
_refine_ls_weighting_scheme calc
_refine_ls_wR_factor_gt 0.0961
_refine_ls_wR_factor_ref 0.1043
_reflns_Friedel_coverage 0.000
_reflns_number_gt 2389
_reflns_number_total 3400
_reflns_threshold_expression 'I > 2\s(I)'
_cod_data_source_file cm1c01696_si_004.cif
_cod_data_source_block try2
_cod_database_code 4004001
_shelx_shelxl_version_number 2018/3
_shelx_space_group_comment
;
The symmetry employed for this shelxl refinement is uniquely defined
by the following loop, which should always be used as a source of
symmetry information in preference to the above space-group names.
They are only intended as comments.
;
_shelx_estimated_absorpt_t_max 0.696
_shelx_estimated_absorpt_t_min 0.370
_olex2_refinement_description
;
;
_olex2_exptl_crystal_mounting_method 'super glued to a glass fiber'
_olex2_submission_special_instructions 'No special instructions were received'

loop_
_space_group_symop_operation_xyz
'x, y, z'
'-x+1/2, y+1/2, -z+1/2'
'-x, -y, -z'
'x-1/2, -y-1/2, z-1/2'

loop_
_atom_site_label
_atom_site_type_symbol
_atom_site_fract_x
_atom_site_fract_y
_atom_site_fract_z
_atom_site_U_iso_or_equiv
_atom_site_adp_type
_atom_site_occupancy
_atom_site_site_symmetry_order
_atom_site_calc_flag
_atom_site_refinement_flags_posn
_atom_site_refinement_flags_adp
_atom_site_refinement_flags_occupancy
_atom_site_disorder_assembly
_atom_site_disorder_group
Re2 Re 0.58662(8) 0.64353(5) 0.55180(5) 0.00691(11) Uani 1 1 d . . . . .
Re3 Re 0.62011(8) 0.44269(5) 0.66139(5) 0.00694(11) Uani 1 1 d . . . . .
Re1 Re 0.25511(8) 0.52255(5) 0.56076(5) 0.00702(11) Uani 1 1 d . . . . .
I1 I 0.70375(18) 0.86640(9) 0.59301(10) 0.0166(2) Uani 1 1 d . . . . .
Se4 Se 0.2969(2) 0.33434(13) 0.66602(14) 0.0105(3) Uani 1 1 d . . . . .
Se3 Se 0.4616(2) 0.60279(13) 0.76366(13) 0.0101(3) Uani 1 1 d . . . . .
Se1 Se 0.9286(2) 0.56746(13) 0.66278(13) 0.0092(2) Uani 1 1 d . . . . .
Se2 Se 0.2333(2) 0.71204(12) 0.45804(14) 0.0110(3) Uani 1 1 d . . . . .

loop_
_atom_site_aniso_label
_atom_site_aniso_U_11
_atom_site_aniso_U_22
_atom_site_aniso_U_33
_atom_site_aniso_U_23
_atom_site_aniso_U_13
_atom_site_aniso_U_12
Re2 0.0067(2) 0.0051(2) 0.0088(2) -0.00038(17) 0.00086(17) -0.00038(18)
Re3 0.0067(2) 0.0061(2) 0.0077(2) 0.00033(17) 0.00018(17) 0.00027(18)
Re1 0.0061(2) 0.0062(2) 0.0088(2) -0.00042(17) 0.00128(16) 0.00004(18)
I1 0.0276(5) 0.0089(5) 0.0114(4) -0.0005(3) -0.0023(4) -0.0041(4)
Se4 0.0116(6) 0.0084(7) 0.0119(6) 0.0023(5) 0.0029(5) -0.0027(5)
Se3 0.0105(6) 0.0103(7) 0.0095(5) -0.0018(5) 0.0014(5) 0.0011(5)
Se1 0.0071(6) 0.0097(6) 0.0108(5) 0.0004(5) 0.0014(4) -0.0005(5)
Se2 0.0107(6) 0.0070(6) 0.0147(6) 0.0012(5) 0.0005(5) 0.0029(5)

loop_
_atom_type_symbol
_atom_type_description
_atom_type_scat_dispersion_real
_atom_type_scat_dispersion_imag
_atom_type_scat_source
I I -0.8919 1.1868 'International Tables Vol C Tables 4.2.6.8 and 6.1.1.4'
Re Re -0.4693 4.8944 'International Tables Vol C Tables 4.2.6.8 and 6.1.1.4'
Se Se 0.2367 1.4831 'International Tables Vol C Tables 4.2.6.8 and 6.1.1.4'

loop_
_geom_angle_atom_site_label_1
_geom_angle_atom_site_label_2
_geom_angle_atom_site_label_3
_geom_angle
_geom_angle_site_symmetry_1
_geom_angle_site_symmetry_3
_geom_angle_publ_flag
Re3 Re2 Re3 89.84(3) 3_666 . ?
Re3 Re2 Re1 60.45(2) 3_666 3_666 ?
Re3 Re2 Re1 59.68(3) 3_666 . ?
Re3 Re2 I1 126.86(3) 3_666 . ?
Re3 Re2 I1 143.23(3) . . ?
Re1 Re2 Re3 59.59(3) . . ?
Re1 Re2 Re3 59.25(2) 3_666 . ?
Re1 Re2 Re1 89.27(3) 3_666 . ?
Re1 Re2 I1 132.76(4) 3_666 . ?
Re1 Re2 I1 136.94(4) . . ?
Se4 Re2 Re3 58.19(4) 3_666 3_666 ?
Se4 Re2 Re3 117.63(4) 3_666 . ?
Se4 Re2 Re1 58.40(4) 3_666 3_666 ?
Se4 Re2 Re1 117.83(5) 3_666 . ?
Se4 Re2 I1 85.39(4) 3_666 . ?
Se4 Re2 Se3 174.63(6) 3_666 . ?
Se3 Re2 Re3 117.67(4) . 3_666 ?
Se3 Re2 Re3 57.75(4) . . ?
Se3 Re2 Re1 58.01(4) . . ?
Se3 Re2 Re1 116.99(4) . 3_666 ?
Se3 Re2 I1 99.99(5) . . ?
Se1 Re2 Re3 58.10(4) . . ?
Se1 Re2 Re3 122.80(5) . 3_666 ?
Se1 Re2 Re1 117.56(4) . . ?
Se1 Re2 Re1 62.42(4) . 3_666 ?
Se1 Re2 I1 94.36(5) . . ?
Se1 Re2 Se4 93.91(5) . 3_666 ?
Se1 Re2 Se3 85.72(5) . . ?
Se2 Re2 Re3 58.89(4) . 3_666 ?
Se2 Re2 Re3 118.03(4) . . ?
Se2 Re2 Re1 119.29(4) . 3_666 ?
Se2 Re2 Re1 58.45(4) . . ?
Se2 Re2 I1 87.59(5) . . ?
Se2 Re2 Se4 90.95(6) . 3_666 ?
Se2 Re2 Se3 89.30(6) . . ?
Se2 Re2 Se1 174.90(5) . . ?
Re2 Re3 Re2 90.16(3) 3_666 . ?
Re2 Re3 Re1 59.85(3) 3_666 . ?
Re2 Re3 I1 136.60(4) 3_666 2_646 ?
Re2 Re3 I1 133.21(3) . 2_646 ?
Re1 Re3 Re2 59.64(2) . . ?
Re1 Re3 Re2 60.56(2) 3_666 3_666 ?
Re1 Re3 Re2 59.48(2) 3_666 . ?
Re1 Re3 Re1 89.43(3) 3_666 . ?
Re1 Re3 I1 134.25(4) . 2_646 ?
Re1 Re3 I1 136.23(4) 3_666 2_646 ?
Se4 Re3 Re2 59.11(4) . 3_666 ?
Se4 Re3 Re2 118.12(4) . . ?
Se4 Re3 Re1 119.62(5) . 3_666 ?
Se4 Re3 Re1 58.47(4) . . ?
Se4 Re3 I1 92.00(5) . 2_646 ?
Se4 Re3 Se3 88.71(6) . . ?
Se4 Re3 Se1 174.70(6) . . ?
Se4 Re3 Se2 91.19(6) . 3_666 ?
Se3 Re3 Re2 118.06(4) . 3_666 ?
Se3 Re3 Re2 58.33(4) . . ?
Se3 Re3 Re1 58.21(4) . . ?
Se3 Re3 Re1 117.80(4) . 3_666 ?
Se3 Re3 I1 90.14(4) . 2_646 ?
Se3 Re3 Se1 86.06(5) . . ?
Se3 Re3 Se2 175.59(5) . 3_666 ?
Se1 Re3 Re2 58.10(4) . . ?
Se1 Re3 Re2 123.00(4) . 3_666 ?
Se1 Re3 Re1 62.51(4) . 3_666 ?
Se1 Re3 Re1 117.62(4) . . ?
Se1 Re3 I1 88.87(5) . 2_646 ?
Se2 Re3 Re2 58.37(4) 3_666 3_666 ?
Se2 Re3 Re2 118.06(4) 3_666 . ?
Se2 Re3 Re1 118.18(4) 3_666 . ?
Se2 Re3 Re1 58.59(4) 3_666 3_666 ?
Se2 Re3 I1 94.27(5) 3_666 2_646 ?
Se2 Re3 Se1 93.96(6) 3_666 . ?
Re2 Re1 Re2 90.73(3) 3_666 . ?
Re2 Re1 Re3 59.70(2) 3_666 . ?
Re2 Re1 Se1 116.77(4) . 3_666 ?
Re2 Re1 Se1 57.01(4) 3_666 3_666 ?
Re3 Re1 Re2 60.77(2) . . ?
Re3 Re1 Re2 59.76(3) 3_666 . ?
Re3 Re1 Re2 61.27(2) 3_666 3_666 ?
Re3 Re1 Re3 90.57(3) 3_666 . ?
Re3 Re1 Se1 116.65(4) . 3_666 ?
Re3 Re1 Se1 57.08(4) 3_666 3_666 ?
Se4 Re1 Re2 118.87(4) . . ?
Se4 Re1 Re2 58.93(4) . 3_666 ?
Se4 Re1 Re3 58.10(4) . . ?
Se4 Re1 Re3 120.18(4) . 3_666 ?
Se4 Re1 Se1 92.69(5) . 1_455 ?
Se4 Re1 Se1 90.84(5) . 3_666 ?
Se4 Re1 Se2 177.02(5) . . ?
Se3 Re1 Re2 58.80(4) . . ?
Se3 Re1 Re2 118.11(4) . 3_666 ?
Se3 Re1 Re3 118.54(4) . 3_666 ?
Se3 Re1 Re3 58.41(4) . . ?
Se3 Re1 Se4 88.60(5) . . ?
Se3 Re1 Se1 174.24(5) . 3_666 ?
Se3 Re1 Se1 86.80(5) . 1_455 ?
Se3 Re1 Se2 89.60(5) . . ?
Se1 Re1 Re2 129.98(4) 1_455 . ?
Se1 Re1 Re2 139.17(4) 1_455 3_666 ?
Se1 Re1 Re3 136.83(4) 1_455 3_666 ?
Se1 Re1 Re3 132.19(4) 1_455 . ?
Se1 Re1 Se1 98.96(5) 1_455 3_666 ?
Se2 Re1 Re2 120.08(4) . 3_666 ?
Se2 Re1 Re2 58.16(4) . . ?
Se2 Re1 Re3 118.93(4) . . ?
Se2 Re1 Re3 58.82(4) . 3_666 ?
Se2 Re1 Se1 90.70(5) . 3_666 ?
Se2 Re1 Se1 89.59(5) . 1_455 ?
Re3 I1 Re2 121.21(4) 2_656 . ?
Re3 Se4 Re2 62.70(4) . 3_666 ?
Re3 Se4 Re1 63.43(4) . . ?
Re1 Se4 Re2 62.67(4) . 3_666 ?
Re3 Se3 Re2 63.91(4) . . ?
Re1 Se3 Re2 63.19(4) . . ?
Re1 Se3 Re3 63.38(4) . . ?
Re2 Se1 Re3 63.81(4) . . ?
Re2 Se1 Re1 60.57(4) . 3_666 ?
Re2 Se1 Re1 128.39(6) . 1_655 ?
Re3 Se1 Re1 126.23(6) . 1_655 ?
Re3 Se1 Re1 60.41(4) . 3_666 ?
Re1 Se1 Re1 81.04(5) 1_655 3_666 ?
Re2 Se2 Re3 62.74(4) . 3_666 ?
Re2 Se2 Re1 63.40(4) . . ?
Re1 Se2 Re3 62.58(4) . 3_666 ?

loop_
_geom_bond_atom_site_label_1
_geom_bond_atom_site_label_2
_geom_bond_distance
_geom_bond_site_symmetry_2
_geom_bond_publ_flag
Re2 Re3 2.6138(10) 3_666 ?
Re2 Re3 2.6648(9) . ?
Re2 Re1 2.6350(9) . ?
Re2 Re1 2.6178(9) 3_666 ?
Re2 I1 2.8024(13) . ?
Re2 Se4 2.5241(16) 3_666 ?
Re2 Se3 2.5253(16) . ?
Re2 Se1 2.5211(16) . ?
Re2 Se2 2.5035(17) . ?
Re3 Re1 2.6335(10) . ?
Re3 Re1 2.6118(9) 3_666 ?
Re3 I1 2.7784(13) 2_646 ?
Re3 Se4 2.4998(16) . ?
Re3 Se3 2.5094(16) . ?
Re3 Se1 2.5211(16) . ?
Re3 Se2 2.5173(16) 3_666 ?
Re1 Se4 2.5099(16) . ?
Re1 Se3 2.5039(17) . ?
Re1 Se1 2.6050(16) 1_455 ?
Re1 Se1 2.6642(17) 3_666 ?
Re1 Se2 2.5113(16) . ?
